data_7103114
loop_
_publ_author_name
'Wan, Li'
'Pi, Chengfu'
'Zhang, Lan'
'Zheng, Wenjun'
'Weng, Linhong'
'Chen, Zhenxia'
'Zhang, Yong'

_publ_section_title
;
 Structural diversity of 1,2,4-diazaphospholide complexes with alkali
 metals.
;
_journal_issue 19
_journal_name_full 'Chemical communications (Cambridge, England)'
_journal_page_first 2266
_journal_page_last 2268
_journal_paper_doi 10.1039/b800222c
_journal_year 2008
_chemical_formula_sum 'C44 H52 Li2 N4 O4 P2'
_chemical_formula_weight 776.72
_chemical_name_systematic
;
?
;
_space_group_IT_number 14
_symmetry_cell_setting monoclinic
_symmetry_space_group_name_Hall '-P 2yn'
_symmetry_space_group_name_H-M 'P 1 21/n 1'
_atom_sites_solution_hydrogens geom
_atom_sites_solution_primary direct
_atom_sites_solution_secondary difmap
_audit_creation_method SHELXL-97
_cell_angle_alpha 90.00
_cell_angle_beta 93.300(4)
_cell_angle_gamma 90.00
_cell_formula_units_Z 2
_cell_length_a 10.8365(18)
_cell_length_b 13.267(2)
_cell_length_c 14.755(2)
_cell_measurement_reflns_used 867
_cell_measurement_temperature 193(2)
_cell_measurement_theta_max 42.32
_cell_measurement_theta_min 2.260
_cell_volume 2117.8(6)
_computing_cell_refinement 'Bruker SMART'
_computing_data_collection 'Bruker SMART'
_computing_data_reduction 'Bruker SHELXTL'
_computing_molecular_graphics 'Bruker SHELXTL'
_computing_publication_material 'Bruker SHELXTL'
_computing_structure_refinement 'SHELXL-97 (Sheldrick, 1997)'
_computing_structure_solution 'SHELXS-97 (Sheldrick, 1990)'
_diffrn_ambient_temperature 193(2)
_diffrn_measured_fraction_theta_full 0.998
_diffrn_measured_fraction_theta_max 0.998
_diffrn_measurement_device_type 'CCD area detector'
_diffrn_measurement_method 'phi and omega scans'
_diffrn_radiation_monochromator graphite
_diffrn_radiation_source 'fine-focus sealed tube'
_diffrn_radiation_type MoK\a
_diffrn_radiation_wavelength 0.71070
_diffrn_reflns_av_R_equivalents 0.0528
_diffrn_reflns_av_sigmaI/netI 0.0430
_diffrn_reflns_limit_h_max 11
_diffrn_reflns_limit_h_min -13
_diffrn_reflns_limit_k_max 15
_diffrn_reflns_limit_k_min -15
_diffrn_reflns_limit_l_max 17
_diffrn_reflns_limit_l_min -16
_diffrn_reflns_number 20390
_diffrn_reflns_theta_full 25.35
_diffrn_reflns_theta_max 25.35
_diffrn_reflns_theta_min 3.07
_exptl_absorpt_coefficient_mu 0.148
_exptl_absorpt_correction_T_max 0.9513
_exptl_absorpt_correction_T_min 0.9362
_exptl_absorpt_correction_type multi-scan
_exptl_absorpt_process_details sadabs
_exptl_crystal_colour yellow
_exptl_crystal_density_diffrn 1.218
_exptl_crystal_density_method 'not measured'
_exptl_crystal_description cubic
_exptl_crystal_F_000 824
_exptl_crystal_size_max 0.45
_exptl_crystal_size_mid 0.43
_exptl_crystal_size_min 0.34
_refine_diff_density_max 0.343
_refine_diff_density_min -0.435
_refine_diff_density_rms 0.043
_refine_ls_extinction_method none
_refine_ls_goodness_of_fit_ref 0.943
_refine_ls_hydrogen_treatment constr
_refine_ls_matrix_type full
_refine_ls_number_parameters 324
_refine_ls_number_reflns 3866
_refine_ls_number_restraints 6
_refine_ls_restrained_S_all 0.943
_refine_ls_R_factor_all 0.0928
_refine_ls_R_factor_gt 0.0733
_refine_ls_shift/su_max 0.000
_refine_ls_shift/su_mean 0.000
_refine_ls_structure_factor_coef Fsqd
_refine_ls_weighting_details 'calc w=1/[\s^2^(Fo^2^)+(0.0635P)^2^+3.4771P] where P=(Fo^2^+2Fc^2^)/3'
_refine_ls_weighting_scheme calc
_refine_ls_wR_factor_gt 0.1576
_refine_ls_wR_factor_ref 0.1697
_reflns_number_gt 3154
_reflns_number_total 3866
_reflns_threshold_expression >2sigma(I)
_cod_data_source_file b800222c.txt
_cod_data_source_block shelxl
_cod_original_sg_symbol_H-M P2(1)/n
_cod_database_code 7103114

loop_
_symmetry_equiv_pos_as_xyz
'x, y, z'
'-x+1/2, y+1/2, -z+1/2'
'-x, -y, -z'
'x-1/2, -y-1/2, z-1/2'

loop_
_atom_site_label
_atom_site_type_symbol
_atom_site_fract_x
_atom_site_fract_y
_atom_site_fract_z
_atom_site_U_iso_or_equiv
_atom_site_adp_type
_atom_site_occupancy
_atom_site_symmetry_multiplicity
_atom_site_calc_flag
_atom_site_refinement_flags
_atom_site_disorder_assembly
_atom_site_disorder_group
P1 P 0.53442(8) 0.65111(6) 0.25165(5) 0.0393(2) Uani 1 1 d . A .
O1 O 0.5313(3) 0.73154(19) 0.62009(16) 0.0686(8) Uani 1 1 d . . .
O2 O 0.3174(3) 0.6268(3) 0.53401(19) 0.0947(12) Uani 1 1 d . . .
N1 N 0.5694(3) 0.6012(2) 0.42186(17) 0.0475(7) Uani 1 1 d . . .
N2 N 0.4859(2) 0.5332(2) 0.38628(16) 0.0437(6) Uani 1 1 d . . .
C1 C 0.6044(3) 0.6671(2) 0.3600(2) 0.0401(7) Uani 1 1 d . A .
C2 C 0.4549(3) 0.5506(2) 0.29856(19) 0.0357(7) Uani 1 1 d . . .
C3 C 0.6960(3) 0.7457(3) 0.3880(2) 0.0477(8) Uani 1 1 d . . .
C4 C 0.7008(4) 0.8360(3) 0.3410(2) 0.0589(10) Uani 1 1 d . A .
H4 H 0.6428 0.8486 0.2916 0.071 Uiso 1 1 calc R . .
C5 C 0.7887(4) 0.9080(4) 0.3652(3) 0.0818(15) Uani 1 1 d . . .
H5 H 0.7921 0.9689 0.3316 0.098 Uiso 1 1 calc R A .
C6 C 0.8709(4) 0.8916(4) 0.4377(3) 0.0936(18) Uani 1 1 d . A .
H6 H 0.9311 0.9412 0.4543 0.112 Uiso 1 1 calc R . .
C7 C 0.8666(4) 0.8040(4) 0.4861(3) 0.0872(16) Uani 1 1 d . . .
H7 H 0.9230 0.7935 0.5369 0.105 Uiso 1 1 calc R A .
C8 C 0.7804(3) 0.7306(4) 0.4612(2) 0.0661(11) Uani 1 1 d . A .
H8 H 0.7790 0.6694 0.4946 0.079 Uiso 1 1 calc R . .
C9 C 0.3551(3) 0.4905(2) 0.2532(2) 0.0389(7) Uani 1 1 d . A .
C10 C 0.2732(3) 0.4357(3) 0.3037(2) 0.0515(8) Uani 1 1 d . . .
H10 H 0.2820 0.4371 0.3681 0.062 Uiso 1 1 calc R A .
C11 C 0.1796(4) 0.3797(3) 0.2613(3) 0.0657(11) Uani 1 1 d . A .
H11 H 0.1254 0.3420 0.2966 0.079 Uiso 1 1 calc R . .
C12 C 0.1643(4) 0.3780(3) 0.1681(3) 0.0683(11) Uani 1 1 d . . .
H12 H 0.1002 0.3388 0.1390 0.082 Uiso 1 1 calc R A .
C13 C 0.2419(4) 0.4332(3) 0.1173(3) 0.0603(10) Uani 1 1 d . A .
H13 H 0.2301 0.4340 0.0530 0.072 Uiso 1 1 calc R . .
C14 C 0.3378(3) 0.4880(2) 0.1598(2) 0.0474(8) Uani 1 1 d . . .
H14 H 0.3926 0.5244 0.1240 0.057 Uiso 1 1 calc R A .
C15 C 0.5343(3) 0.8255(2) 0.5835(2) 0.114(6) Uani 0.691(9) 1 d PR A 1
H15A H 0.5127 0.8229 0.5174 0.136 Uiso 0.691(9) 1 calc PR A 1
H15B H 0.6178 0.8552 0.5933 0.136 Uiso 0.691(9) 1 calc PR A 1
C16 C 0.4385(8) 0.8885(5) 0.6323(5) 0.075(2) Uani 0.691(9) 1 d P A 1
H16A H 0.4518 0.9619 0.6251 0.089 Uiso 0.691(9) 1 calc PR A 1
H16B H 0.3526 0.8710 0.6118 0.089 Uiso 0.691(9) 1 calc PR A 1
C17 C 0.4694(13) 0.8549(8) 0.7241(7) 0.090(4) Uani 0.691(9) 1 d P A 1
H17A H 0.3934 0.8470 0.7575 0.108 Uiso 0.691(9) 1 calc PR A 1
H17B H 0.5235 0.9049 0.7565 0.108 Uiso 0.691(9) 1 calc PR A 1
C18 C 0.5352(10) 0.7556(6) 0.7184(5) 0.085(3) Uani 0.691(9) 1 d PU A 1
H18A H 0.6217 0.7612 0.7435 0.102 Uiso 0.691(9) 1 calc PR A 1
H18B H 0.4926 0.7029 0.7523 0.102 Uiso 0.691(9) 1 calc PR A 1
C15' C 0.5267(18) 0.8310(13) 0.5776(12) 0.093(11) Uani 0.309(9) 1 d P A 3
H15C H 0.4469 0.8473 0.5449 0.112 Uiso 0.309(9) 1 calc PR A 3
H15D H 0.5976 0.8464 0.5406 0.112 Uiso 0.309(9) 1 calc PR A 3
C16' C 0.541(2) 0.8740(14) 0.6844(16) 0.118(11) Uani 0.309(9) 1 d P A 3
H16C H 0.6298 0.8842 0.7016 0.141 Uiso 0.309(9) 1 calc PR A 3
H16D H 0.4996 0.9403 0.6872 0.141 Uiso 0.309(9) 1 calc PR A 3
C17' C 0.489(2) 0.807(2) 0.7494(15) 0.091(9) Uani 0.309(9) 1 d P A 3
H17C H 0.4256 0.8414 0.7837 0.109 Uiso 0.309(9) 1 calc PR A 3
H17D H 0.5539 0.7796 0.7926 0.109 Uiso 0.309(9) 1 calc PR A 3
C18' C 0.4324(15) 0.7246(9) 0.6899(8) 0.057(4) Uani 0.309(9) 1 d P A 3
H18C H 0.3487 0.7418 0.6641 0.069 Uiso 0.309(9) 1 calc PR A 3
H18D H 0.4314 0.6583 0.7207 0.069 Uiso 0.309(9) 1 calc PR A 3
C19 C 0.2549(6) 0.6297(7) 0.6171(5) 0.072(3) Uani 0.590(11) 1 d P A 3
H19A H 0.2416 0.6997 0.6375 0.086 Uiso 0.590(11) 1 calc PR A 3
H19B H 0.3004 0.5915 0.6660 0.086 Uiso 0.590(11) 1 calc PR A 3
C20 C 0.1362(10) 0.5794(8) 0.5873(6) 0.069(3) Uani 0.590(11) 1 d P A 3
H20A H 0.0657 0.6138 0.6138 0.082 Uiso 0.590(11) 1 calc PR A 3
H20B H 0.1370 0.5080 0.6069 0.082 Uiso 0.590(11) 1 calc PR A 3
C21 C 0.1251(7) 0.5862(7) 0.4859(6) 0.065(2) Uani 0.590(11) 1 d P A 3
H21A H 0.0447 0.6158 0.4647 0.077 Uiso 0.590(11) 1 calc PR A 3
H21B H 0.1335 0.5189 0.4580 0.077 Uiso 0.590(11) 1 calc PR A 3
C22 C 0.2323(19) 0.6552(14) 0.4630(9) 0.056(3) Uani 0.590(11) 1 d P A 3
H22A H 0.2630 0.6400 0.4026 0.067 Uiso 0.590(11) 1 calc PR A 3
H22B H 0.2098 0.7274 0.4663 0.067 Uiso 0.590(11) 1 calc PR A 3
C19' C 0.2128(12) 0.5577(10) 0.5778(9) 0.071(4) Uani 0.410(11) 1 d P A 4
H19C H 0.2033 0.4915 0.5473 0.086 Uiso 0.410(11) 1 calc PR A 4
H19D H 0.2291 0.5478 0.6439 0.086 Uiso 0.410(11) 1 calc PR A 4
C20' C 0.1039(13) 0.6256(13) 0.5566(13) 0.088(5) Uani 0.410(11) 1 d P A 4
H20C H 0.0258 0.5867 0.5526 0.106 Uiso 0.410(11) 1 calc PR A 4
H20D H 0.0984 0.6785 0.6035 0.106 Uiso 0.410(11) 1 calc PR A 4
C21' C 0.1294(16) 0.670(2) 0.4688(11) 0.147(10) Uani 0.410(11) 1 d P A 4
H21C H 0.0958 0.6262 0.4187 0.176 Uiso 0.410(11) 1 calc PR A 4
H21D H 0.0916 0.7373 0.4622 0.176 Uiso 0.410(11) 1 calc PR A 4
C22' C 0.259(3) 0.676(2) 0.468(2) 0.101(12) Uani 0.410(11) 1 d P A 4
H22C H 0.2853 0.6493 0.4092 0.122 Uiso 0.410(11) 1 calc PR A 4
H22D H 0.2837 0.7479 0.4714 0.122 Uiso 0.410(11) 1 calc PR A 4
Li1 Li 0.4985(5) 0.6052(5) 0.5479(4) 0.0532(14) Uani 1 1 d . . .

loop_
_atom_site_aniso_label
_atom_site_aniso_U_11
_atom_site_aniso_U_22
_atom_site_aniso_U_33
_atom_site_aniso_U_23
_atom_site_aniso_U_13
_atom_site_aniso_U_12
P1 0.0446(5) 0.0390(4) 0.0346(4) 0.0014(3) 0.0030(3) -0.0023(4)
O1 0.106(2) 0.0532(16) 0.0487(14) 0.0038(12) 0.0220(14) 0.0200(15)
O2 0.0504(16) 0.176(4) 0.0589(17) 0.028(2) 0.0137(13) 0.0164(19)
N1 0.0534(16) 0.0548(17) 0.0346(14) 0.0018(12) 0.0053(12) -0.0179(14)
N2 0.0486(15) 0.0494(16) 0.0336(13) -0.0008(12) 0.0057(11) -0.0117(13)
C1 0.0408(17) 0.0439(18) 0.0361(16) -0.0037(13) 0.0073(13) -0.0047(14)
C2 0.0366(15) 0.0356(16) 0.0353(15) -0.0033(12) 0.0055(12) 0.0046(12)
C3 0.0468(18) 0.063(2) 0.0349(16) -0.0077(15) 0.0130(14) -0.0142(16)
C4 0.070(2) 0.063(2) 0.0448(19) -0.0063(17) 0.0164(17) -0.0272(19)
C5 0.104(3) 0.083(3) 0.062(3) -0.017(2) 0.032(2) -0.056(3)
C6 0.088(3) 0.131(5) 0.064(3) -0.037(3) 0.027(2) -0.067(3)
C7 0.070(3) 0.137(5) 0.055(2) -0.019(3) 0.001(2) -0.045(3)
C8 0.055(2) 0.096(3) 0.047(2) -0.007(2) 0.0034(17) -0.025(2)
C9 0.0389(16) 0.0330(16) 0.0445(17) -0.0021(13) 0.0005(13) 0.0028(13)
C10 0.055(2) 0.049(2) 0.051(2) 0.0033(16) -0.0003(16) -0.0103(16)
C11 0.064(2) 0.059(2) 0.073(3) 0.001(2) 0.001(2) -0.0269(19)
C12 0.067(3) 0.058(2) 0.077(3) -0.008(2) -0.014(2) -0.019(2)
C13 0.067(2) 0.060(2) 0.053(2) -0.0104(18) -0.0092(18) -0.0039(19)
C14 0.053(2) 0.0480(19) 0.0410(17) -0.0022(14) 0.0015(14) -0.0038(15)
C15 0.183(12) 0.048(6) 0.121(9) -0.030(5) 0.103(8) -0.058(6)
C16 0.087(5) 0.048(3) 0.088(5) 0.002(3) -0.003(4) 0.009(3)
C17 0.141(9) 0.072(6) 0.058(6) -0.005(4) 0.013(5) 0.047(6)
C18 0.126(8) 0.083(5) 0.044(4) -0.014(3) -0.010(4) 0.038(5)
C15' 0.106(17) 0.083(17) 0.086(16) 0.022(12) -0.039(13) 0.052(13)
C16' 0.15(2) 0.080(13) 0.130(19) -0.059(13) 0.100(18) -0.066(14)
C17' 0.080(14) 0.15(3) 0.043(11) -0.018(14) 0.014(9) -0.043(16)
C18' 0.081(10) 0.054(7) 0.040(7) -0.005(5) 0.025(6) -0.002(7)
C19 0.057(4) 0.101(7) 0.058(4) -0.010(4) 0.020(3) -0.010(4)
C20 0.068(7) 0.066(6) 0.074(6) 0.002(5) 0.021(5) -0.008(5)
C21 0.053(4) 0.078(5) 0.063(5) -0.011(4) 0.003(4) -0.010(4)
C22 0.069(7) 0.058(7) 0.041(5) 0.008(4) 0.001(4) 0.004(5)
C19' 0.062(8) 0.069(8) 0.086(9) 0.006(6) 0.032(7) 0.019(6)
C20' 0.053(7) 0.089(11) 0.123(15) -0.001(10) 0.019(8) 0.024(7)
C21' 0.089(11) 0.25(3) 0.099(11) 0.077(14) 0.028(8) 0.089(15)
C22' 0.10(2) 0.073(15) 0.132(18) 0.025(11) 0.038(14) 0.059(17)
Li1 0.056(3) 0.064(4) 0.041(3) 0.007(3) 0.010(2) 0.002(3)

loop_
_atom_type_symbol
_atom_type_description
_atom_type_scat_dispersion_real
_atom_type_scat_dispersion_imag
_atom_type_scat_source
C C 0.0033 0.0016 'International Tables Vol C Tables 4.2.6.8 and 6.1.1.4'
H H 0.0000 0.0000 'International Tables Vol C Tables 4.2.6.8 and 6.1.1.4'
N N 0.0061 0.0033 'International Tables Vol C Tables 4.2.6.8 and 6.1.1.4'
O O 0.0106 0.0060 'International Tables Vol C Tables 4.2.6.8 and 6.1.1.4'
P P 0.1023 0.0942 'International Tables Vol C Tables 4.2.6.8 and 6.1.1.4'
Li Li -0.0003 0.0001 'International Tables Vol C Tables 4.2.6.8 and 6.1.1.4'

loop_
_geom_angle_atom_site_label_1
_geom_angle_atom_site_label_2
_geom_angle_atom_site_label_3
_geom_angle
_geom_angle_site_symmetry_1
_geom_angle_site_symmetry_3
_geom_angle_publ_flag
C1 P1 C2 85.88(14) . . ?
C15 O1 C15' 3.8(7) . . ?
C15 O1 C18 101.0(4) . . ?
C15' O1 C18 102.9(8) . . ?
C15 O1 C18' 110.9(5) . . ?
C15' O1 C18' 109.6(10) . . ?
C18 O1 C18' 48.5(6) . . ?
C15 O1 Li1 124.2(3) . . ?
C15' O1 Li1 121.8(7) . . ?
C18 O1 Li1 133.8(4) . . ?
C18' O1 Li1 101.4(5) . . ?
C22' O2 C22 17(2) . . ?
C22' O2 C19 113.3(13) . . ?
C22 O2 C19 107.9(8) . . ?
C22' O2 C19' 105.2(16) . . ?
C22 O2 C19' 90.3(9) . . ?
C19 O2 C19' 45.5(5) . . ?
C22' O2 Li1 125.6(15) . . ?
C22 O2 Li1 136.0(8) . . ?
C19 O2 Li1 115.4(4) . . ?
C19' O2 Li1 126.0(5) . . ?
C1 N1 N2 112.3(2) . . ?
C1 N1 Li1 137.6(3) . . ?
N2 N1 Li1 95.2(2) . . ?
C2 N2 N1 112.5(2) . . ?
C2 N2 Li1 127.8(3) . 3_666 ?
N1 N2 Li1 111.8(2) . 3_666 ?
C2 N2 Li1 146.3(2) . . ?
N1 N2 Li1 52.85(19) . . ?
Li1 N2 Li1 84.0(2) 3_666 . ?
N1 C1 C3 118.9(3) . . ?
N1 C1 P1 115.0(2) . . ?
C3 C1 P1 126.2(2) . . ?
N2 C2 C9 118.8(3) . . ?
N2 C2 P1 114.3(2) . . ?
C9 C2 P1 126.7(2) . . ?
C4 C3 C8 118.1(3) . . ?
C4 C3 C1 120.8(3) . . ?
C8 C3 C1 121.1(3) . . ?
C5 C4 C3 120.9(4) . . ?
C5 C4 H4 119.6 . . ?
C3 C4 H4 119.6 . . ?
C6 C5 C4 120.0(4) . . ?
C6 C5 H5 120.0 . . ?
C4 C5 H5 120.0 . . ?
C7 C6 C5 120.3(4) . . ?
C7 C6 H6 119.9 . . ?
C5 C6 H6 119.9 . . ?
C6 C7 C8 120.1(4) . . ?
C6 C7 H7 119.9 . . ?
C8 C7 H7 119.9 . . ?
C7 C8 C3 120.6(4) . . ?
C7 C8 H8 119.7 . . ?
C3 C8 H8 119.7 . . ?
C14 C9 C10 117.8(3) . . ?
C14 C9 C2 121.4(3) . . ?
C10 C9 C2 120.9(3) . . ?
C11 C10 C9 120.9(3) . . ?
C11 C10 H10 119.6 . . ?
C9 C10 H10 119.6 . . ?
C12 C11 C10 120.3(4) . . ?
C12 C11 H11 119.8 . . ?
C10 C11 H11 119.8 . . ?
C13 C12 C11 119.7(3) . . ?
C13 C12 H12 120.2 . . ?
C11 C12 H12 120.2 . . ?
C12 C13 C14 120.0(3) . . ?
C12 C13 H13 120.0 . . ?
C14 C13 H13 120.0 . . ?
C9 C14 C13 121.3(3) . . ?
C9 C14 H14 119.4 . . ?
C13 C14 H14 119.4 . . ?
O1 C15 C16 106.3(3) . . ?
O1 C15 H15A 110.5 . . ?
C16 C15 H15A 110.5 . . ?
O1 C15 H15B 110.5 . . ?
C16 C15 H15B 110.5 . . ?
H15A C15 H15B 108.7 . . ?
C17 C16 C15 98.3(6) . . ?
C17 C16 H16A 112.1 . . ?
C15 C16 H16A 112.1 . . ?
C17 C16 H16B 112.1 . . ?
C15 C16 H16B 112.1 . . ?
H16A C16 H16B 109.8 . . ?
C16 C17 C18 107.6(7) . . ?
C16 C17 H17A 110.2 . . ?
C18 C17 H17A 110.2 . . ?
C16 C17 H17B 110.2 . . ?
C18 C17 H17B 110.2 . . ?
H17A C17 H17B 108.5 . . ?
O1 C18 C17 104.9(5) . . ?
O1 C18 H18A 110.8 . . ?
C17 C18 H18A 110.8 . . ?
O1 C18 H18B 110.8 . . ?
C17 C18 H18B 110.8 . . ?
H18A C18 H18B 108.9 . . ?
O1 C15' C16' 84.5(11) . . ?
O1 C15' H15C 114.6 . . ?
C16' C15' H15C 114.6 . . ?
O1 C15' H15D 114.6 . . ?
C16' C15' H15D 114.6 . . ?
H15C C15' H15D 111.7 . . ?
C17' C16' C15' 113.2(15) . . ?
C17' C16' H16C 108.9 . . ?
C15' C16' H16C 108.9 . . ?
C17' C16' H16D 108.9 . . ?
C15' C16' H16D 108.9 . . ?
H16C C16' H16D 107.7 . . ?
C16' C17' C18' 102.8(16) . . ?
C16' C17' H17C 111.2 . . ?
C18' C17' H17C 111.2 . . ?
C16' C17' H17D 111.2 . . ?
C18' C17' H17D 111.2 . . ?
H17C C17' H17D 109.1 . . ?
C17' C18' O1 94.0(12) . . ?
C17' C18' H18C 112.9 . . ?
O1 C18' H18C 112.9 . . ?
C17' C18' H18D 112.9 . . ?
O1 C18' H18D 112.9 . . ?
H18C C18' H18D 110.3 . . ?
O2 C19 C20 100.2(6) . . ?
O2 C19 H19A 111.7 . . ?
C20 C19 H19A 111.7 . . ?
O2 C19 H19B 111.7 . . ?
C20 C19 H19B 111.7 . . ?
H19A C19 H19B 109.5 . . ?
C19 C20 C21 106.6(7) . . ?
C19 C20 H20A 110.4 . . ?
C21 C20 H20A 110.4 . . ?
C19 C20 H20B 110.4 . . ?
C21 C20 H20B 110.4 . . ?
H20A C20 H20B 108.6 . . ?
C20 C21 C22 103.8(7) . . ?
C20 C21 H21A 111.0 . . ?
C22 C21 H21A 111.0 . . ?
C20 C21 H21B 111.0 . . ?
C22 C21 H21B 111.0 . . ?
H21A C21 H21B 109.0 . . ?
O2 C22 C21 98.5(10) . . ?
O2 C22 H22A 112.1 . . ?
C21 C22 H22A 112.1 . . ?
O2 C22 H22B 112.1 . . ?
C21 C22 H22B 112.1 . . ?
H22A C22 H22B 109.7 . . ?
C20' C19' O2 97.9(9) . . ?
C20' C19' H19C 112.2 . . ?
O2 C19' H19C 112.2 . . ?
C20' C19' H19D 112.2 . . ?
O2 C19' H19D 112.2 . . ?
H19C C19' H19D 109.8 . . ?
C21' C20' C19' 103.7(12) . . ?
C21' C20' H20C 111.0 . . ?
C19' C20' H20C 111.0 . . ?
C21' C20' H20D 111.0 . . ?
C19' C20' H20D 111.0 . . ?
H20C C20' H20D 109.0 . . ?
C22' C21' C20' 105.9(16) . . ?
C22' C21' H21C 110.6 . . ?
C20' C21' H21C 110.6 . . ?
C22' C21' H21D 110.6 . . ?
C20' C21' H21D 110.6 . . ?
H21C C21' H21D 108.7 . . ?
O2 C22' C21' 114(2) . . ?
O2 C22' H22C 108.9 . . ?
C21' C22' H22C 108.9 . . ?
O2 C22' H22D 108.9 . . ?
C21' C22' H22D 108.9 . . ?
H22C C22' H22D 107.7 . . ?
O2 Li1 O1 94.5(3) . . ?
O2 Li1 N1 109.2(3) . . ?
O1 Li1 N1 116.0(3) . . ?
O2 Li1 N2 103.3(3) . 3_666 ?
O1 Li1 N2 118.9(3) . 3_666 ?
N1 Li1 N2 112.1(3) . 3_666 ?
O2 Li1 N2 87.6(2) . . ?
O1 Li1 N2 143.4(3) . . ?
N1 Li1 N2 31.92(12) . . ?
N2 Li1 N2 96.0(2) 3_666 . ?
O2 Li1 Li1 96.8(3) . 3_666 ?
O1 Li1 Li1 168.1(4) . 3_666 ?
N1 Li1 Li1 63.5(2) . 3_666 ?
N2 Li1 Li1 54.6(2) 3_666 3_666 ?
N2 Li1 Li1 41.35(15) . 3_666 ?

loop_
_geom_bond_atom_site_label_1
_geom_bond_atom_site_label_2
_geom_bond_distance
_geom_bond_site_symmetry_2
_geom_bond_publ_flag
P1 C1 1.743(3) . ?
P1 C2 1.752(3) . ?
O1 C15 1.359(4) . ?
O1 C15' 1.460(17) . ?
O1 C18 1.483(8) . ?
O1 C18' 1.532(11) . ?
O1 Li1 2.007(7) . ?
O2 C22' 1.31(3) . ?
O2 C22 1.406(17) . ?
O2 C19 1.434(7) . ?
O2 C19' 1.621(13) . ?
O2 Li1 1.983(7) . ?
N1 C1 1.334(4) . ?
N1 N2 1.362(3) . ?
N1 Li1 2.053(6) . ?
N2 C2 1.338(4) . ?
N2 Li1 2.079(7) 3_666 ?
N2 Li1 2.565(6) . ?
C1 C3 1.482(4) . ?
C2 C9 1.473(4) . ?
C3 C4 1.387(5) . ?
C3 C8 1.390(5) . ?
C4 C5 1.381(5) . ?
C4 H4 0.9500 . ?
C5 C6 1.369(7) . ?
C5 H5 0.9500 . ?
C6 C7 1.365(7) . ?
C6 H6 0.9500 . ?
C7 C8 1.384(6) . ?
C7 H7 0.9500 . ?
C8 H8 0.9500 . ?
C9 C14 1.381(4) . ?
C9 C10 1.395(4) . ?
C10 C11 1.378(5) . ?
C10 H10 0.9500 . ?
C11 C12 1.376(5) . ?
C11 H11 0.9500 . ?
C12 C13 1.370(5) . ?
C12 H12 0.9500 . ?
C13 C14 1.388(5) . ?
C13 H13 0.9500 . ?
C14 H14 0.9500 . ?
C15 C16 1.544(8) . ?
C15 H15A 0.9900 . ?
C15 H15B 0.9900 . ?
C16 C17 1.447(11) . ?
C16 H16A 0.9900 . ?
C16 H16B 0.9900 . ?
C17 C18 1.503(12) . ?
C17 H17A 0.9900 . ?
C17 H17B 0.9900 . ?
C18 H18A 0.9900 . ?
C18 H18B 0.9900 . ?
C15' C16' 1.68(3) . ?
C15' H15C 0.9900 . ?
C15' H15D 0.9900 . ?
C16' C17' 1.45(3) . ?
C16' H16C 0.9900 . ?
C16' H16D 0.9900 . ?
C17' C18' 1.51(3) . ?
C17' H17C 0.9900 . ?
C17' H17D 0.9900 . ?
C18' H18C 0.9900 . ?
C18' H18D 0.9900 . ?
C19 C20 1.493(12) . ?
C19 H19A 0.9900 . ?
C19 H19B 0.9900 . ?
C20 C21 1.496(13) . ?
C20 H20A 0.9900 . ?
C20 H20B 0.9900 . ?
C21 C22 1.53(2) . ?
C21 H21A 0.9900 . ?
C21 H21B 0.9900 . ?
C22 H22A 0.9900 . ?
C22 H22B 0.9900 . ?
C19' C20' 1.503(17) . ?
C19' H19C 0.9900 . ?
C19' H19D 0.9900 . ?
C20' C21' 1.46(2) . ?
C20' H20C 0.9900 . ?
C20' H20D 0.9900 . ?
C21' C22' 1.41(4) . ?
C21' H21C 0.9900 . ?
C21' H21D 0.9900 . ?
C22' H22C 0.9900 . ?
C22' H22D 0.9900 . ?
Li1 N2 2.079(7) 3_666 ?
Li1 Li1 3.129(13) 3_666 ?

loop_
_geom_torsion_atom_site_label_1
_geom_torsion_atom_site_label_2
_geom_torsion_atom_site_label_3
_geom_torsion_atom_site_label_4
_geom_torsion
_geom_torsion_site_symmetry_1
_geom_torsion_site_symmetry_2
_geom_torsion_site_symmetry_3
_geom_torsion_site_symmetry_4
_geom_torsion_publ_flag
C1 N1 N2 C2 -2.4(4) . . . . ?
Li1 N1 N2 C2 144.7(3) . . . . ?
C1 N1 N2 Li1 149.2(3) . . . 3_666 ?
Li1 N1 N2 Li1 -63.7(3) . . . 3_666 ?
C1 N1 N2 Li1 -147.1(4) . . . . ?
N2 N1 C1 C3 -179.5(3) . . . . ?
Li1 N1 C1 C3 54.0(5) . . . . ?
N2 N1 C1 P1 0.8(4) . . . . ?
Li1 N1 C1 P1 -125.7(3) . . . . ?
C2 P1 C1 N1 0.7(2) . . . . ?
C2 P1 C1 C3 -179.0(3) . . . . ?
N1 N2 C2 C9 -173.2(3) . . . . ?
Li1 N2 C2 C9 40.8(4) 3_666 . . . ?
Li1 N2 C2 C9 -117.1(4) . . . . ?
N1 N2 C2 P1 2.9(3) . . . . ?
Li1 N2 C2 P1 -143.1(3) 3_666 . . . ?
Li1 N2 C2 P1 59.0(5) . . . . ?
C1 P1 C2 N2 -2.0(2) . . . . ?
C1 P1 C2 C9 173.8(3) . . . . ?
N1 C1 C3 C4 -154.8(3) . . . . ?
P1 C1 C3 C4 24.9(5) . . . . ?
N1 C1 C3 C8 25.9(5) . . . . ?
P1 C1 C3 C8 -154.5(3) . . . . ?
C8 C3 C4 C5 1.4(5) . . . . ?
C1 C3 C4 C5 -177.9(3) . . . . ?
C3 C4 C5 C6 -1.5(6) . . . . ?
C4 C5 C6 C7 0.2(7) . . . . ?
C5 C6 C7 C8 1.1(7) . . . . ?
C6 C7 C8 C3 -1.1(7) . . . . ?
C4 C3 C8 C7 -0.1(6) . . . . ?
C1 C3 C8 C7 179.2(4) . . . . ?
N2 C2 C9 C14 -165.0(3) . . . . ?
P1 C2 C9 C14 19.4(4) . . . . ?
N2 C2 C9 C10 16.4(4) . . . . ?
P1 C2 C9 C10 -159.2(3) . . . . ?
C14 C9 C10 C11 1.2(5) . . . . ?
C2 C9 C10 C11 179.8(3) . . . . ?
C9 C10 C11 C12 -1.0(6) . . . . ?
C10 C11 C12 C13 -0.6(6) . . . . ?
C11 C12 C13 C14 2.0(6) . . . . ?
C10 C9 C14 C13 0.2(5) . . . . ?
C2 C9 C14 C13 -178.4(3) . . . . ?
C12 C13 C14 C9 -1.8(5) . . . . ?
C15' O1 C15 C16 74(13) . . . . ?
C18 O1 C15 C16 -46.9(6) . . . . ?
C18' O1 C15 C16 2.7(8) . . . . ?
Li1 O1 C15 C16 123.6(4) . . . . ?
O1 C15 C16 C17 43.9(8) . . . . ?
C15 C16 C17 C18 -21.3(11) . . . . ?
C15 O1 C18 C17 31.5(9) . . . . ?
C15' O1 C18 C17 28.2(12) . . . . ?
C18' O1 C18 C17 -76.6(10) . . . . ?
Li1 O1 C18 C17 -137.6(7) . . . . ?
C16 C17 C18 O1 -4.1(13) . . . . ?
C15 O1 C15' C16' -56(13) . . . . ?
C18 O1 C15' C16' 4.0(13) . . . . ?
C18' O1 C15' C16' 54.2(14) . . . . ?
Li1 O1 C15' C16' 171.9(9) . . . . ?
O1 C15' C16' C17' -29(2) . . . . ?
C15' C16' C17' C18' -4(3) . . . . ?
C16' C17' C18' O1 33(2) . . . . ?
C15 O1 C18' C17' -59.3(16) . . . . ?
C15' O1 C18' C17' -63.2(17) . . . . ?
C18 O1 C18' C17' 27.0(14) . . . . ?
Li1 O1 C18' C17' 167.0(14) . . . . ?
C22' O2 C19 C20 61.1(18) . . . . ?
C22 O2 C19 C20 44.2(11) . . . . ?
C19' O2 C19 C20 -27.7(7) . . . . ?
Li1 O2 C19 C20 -144.2(6) . . . . ?
O2 C19 C20 C21 -19.6(10) . . . . ?
C19 C20 C21 C22 -8.0(13) . . . . ?
C22' O2 C22 C21 -160(7) . . . . ?
C19 O2 C22 C21 -48.9(11) . . . . ?
C19' O2 C22 C21 -6.1(10) . . . . ?
Li1 O2 C22 C21 142.1(8) . . . . ?
C20 C21 C22 O2 32.8(13) . . . . ?
C22' O2 C19' C20' -29.8(16) . . . . ?
C22 O2 C19' C20' -37.2(12) . . . . ?
C19 O2 C19' C20' 78.1(11) . . . . ?
Li1 O2 C19' C20' 169.7(8) . . . . ?
O2 C19' C20' C21' 35.5(17) . . . . ?
C19' C20' C21' C22' -31(2) . . . . ?
C22 O2 C22' C21' 39(6) . . . . ?
C19 O2 C22' C21' -36(3) . . . . ?
C19' O2 C22' C21' 12(2) . . . . ?
Li1 O2 C22' C21' 172.8(15) . . . . ?
C20' C21' C22' O2 11(3) . . . . ?
C22' O2 Li1 O1 89.8(17) . . . . ?
C22 O2 Li1 O1 107.1(12) . . . . ?
C19 O2 Li1 O1 -61.4(6) . . . . ?
C19' O2 Li1 O1 -113.5(7) . . . . ?
C22' O2 Li1 N1 -29.7(17) . . . . ?
C22 O2 Li1 N1 -12.4(13) . . . . ?
C19 O2 Li1 N1 179.1(5) . . . . ?
C19' O2 Li1 N1 127.0(7) . . . . ?
C22' O2 Li1 N2 -149.2(17) . . . 3_666 ?
C22 O2 Li1 N2 -131.9(12) . . . 3_666 ?
C19 O2 Li1 N2 59.7(6) . . . 3_666 ?
C19' O2 Li1 N2 7.5(8) . . . 3_666 ?
C22' O2 Li1 N2 -53.6(17) . . . . ?
C22 O2 Li1 N2 -36.3(12) . . . . ?
C19 O2 Li1 N2 155.2(5) . . . . ?
C19' O2 Li1 N2 103.1(7) . . . . ?
C22' O2 Li1 Li1 -94.0(17) . . . 3_666 ?
C22 O2 Li1 Li1 -76.7(12) . . . 3_666 ?
C19 O2 Li1 Li1 114.9(5) . . . 3_666 ?
C19' O2 Li1 Li1 62.7(7) . . . 3_666 ?
C15 O1 Li1 O2 -78.0(4) . . . . ?
C15' O1 Li1 O2 -74.5(10) . . . . ?
C18 O1 Li1 O2 89.1(6) . . . . ?
C18' O1 Li1 O2 47.2(6) . . . . ?
C15 O1 Li1 N1 36.0(5) . . . . ?
C15' O1 Li1 N1 39.4(10) . . . . ?
C18 O1 Li1 N1 -157.0(6) . . . . ?
C18' O1 Li1 N1 161.1(6) . . . . ?
C15 O1 Li1 N2 174.2(3) . . . 3_666 ?
C15' O1 Li1 N2 177.6(10) . . . 3_666 ?
C18 O1 Li1 N2 -18.8(7) . . . 3_666 ?
C18' O1 Li1 N2 -60.6(7) . . . 3_666 ?
C15 O1 Li1 N2 14.0(7) . . . . ?
C15' O1 Li1 N2 17.4(11) . . . . ?
C18 O1 Li1 N2 -179.0(6) . . . . ?
C18' O1 Li1 N2 139.2(7) . . . . ?
C15 O1 Li1 Li1 120.5(17) . . . 3_666 ?
C15' O1 Li1 Li1 124.0(19) . . . 3_666 ?
C18 O1 Li1 Li1 -72.4(19) . . . 3_666 ?
C18' O1 Li1 Li1 -114.3(18) . . . 3_666 ?
C1 N1 Li1 O2 81.8(5) . . . . ?
N2 N1 Li1 O2 -49.9(4) . . . . ?
C1 N1 Li1 O1 -23.3(6) . . . . ?
N2 N1 Li1 O1 -155.1(3) . . . . ?
C1 N1 Li1 N2 -164.3(3) . . . 3_666 ?
N2 N1 Li1 N2 64.0(3) . . . 3_666 ?
C1 N1 Li1 N2 131.7(5) . . . . ?
C1 N1 Li1 Li1 169.9(3) . . . 3_666 ?
N2 N1 Li1 Li1 38.2(2) . . . 3_666 ?
C2 N2 Li1 O2 59.5(5) . . . . ?
N1 N2 Li1 O2 133.7(3) . . . . ?
Li1 N2 Li1 O2 -103.1(3) 3_666 . . . ?
C2 N2 Li1 O1 -34.8(8) . . . . ?
N1 N2 Li1 O1 39.5(5) . . . . ?
Li1 N2 Li1 O1 162.6(6) 3_666 . . . ?
C2 N2 Li1 N1 -74.2(4) . . . . ?
Li1 N2 Li1 N1 123.2(3) 3_666 . . . ?
C2 N2 Li1 N2 162.6(4) . . . 3_666 ?
N1 N2 Li1 N2 -123.2(3) . . . 3_666 ?
Li1 N2 Li1 N2 0.0 3_666 . . 3_666 ?
C2 N2 Li1 Li1 162.6(4) . . . 3_666 ?
N1 N2 Li1 Li1 -123.2(3) . . . 3_666 ?
